data_7041364
loop_
_publ_author_name
'Singh, Nem'
'Kim, Dongwook'
'Kim, Dong Hwan'
'Kim, Eun-Hee'
'Kim, Hyunuk'
'Lah, Myoung Soo'
'Chi, Ki-Whan'

_publ_section_title
;
 Selective synthesis of iridium(iii)-derived molecular Borromean rings,
 [2]catenane and ring-in-ring macrocycles via coordination-driven
 self-assembly.
;
_journal_issue 2
_journal_name_full 'Dalton transactions (Cambridge, England : 2003)'
_journal_page_first 571
_journal_page_last 577
_journal_paper_doi 10.1039/c6dt04512j
_journal_volume 46
_journal_year 2017
_chemical_formula_sum 'C55.25 H43.75 F6 Ir2 N2.5 O13.25 S2'
_chemical_formula_weight 1517.20
_chemical_name_systematic
; 
 ? 
;
_space_group_IT_number 2
_symmetry_cell_setting triclinic
_symmetry_space_group_name_Hall '-P 1'
_symmetry_space_group_name_H-M 'P -1'
_atom_sites_solution_hydrogens geom
_atom_sites_solution_primary direct
_atom_sites_solution_secondary difmap
_audit_creation_method SHELXL-97
_audit_update_record
;
2016-10-11 deposited with the CCDC.
2016-12-07 downloaded from the CCDC.
;
_cell_angle_alpha 69.40(3)
_cell_angle_beta 73.98(3)
_cell_angle_gamma 70.94(3)
_cell_formula_units_Z 4
_cell_length_a 15.563(3)
_cell_length_b 20.963(4)
_cell_length_c 21.774(4)
_cell_measurement_temperature 100(2)
_cell_volume 6180(3)
_computing_cell_refinement 'DENZO (Z. Otwinowski and W. Minor, 1997)'
_computing_data_collection 'ADSC Quantum software'
_computing_data_reduction 'HKL2000 (Z. Otwinowski and W. Minor, 1997)'
_computing_molecular_graphics 'Materials Studio 5.0'
_computing_publication_material 'Materials Studio 5.0'
_computing_structure_refinement 'SHELXL-97 (Sheldrick, 1997)'
_computing_structure_solution 'SHELXS-97 (Sheldrick, 1990)'
_diffrn_ambient_temperature 100(2)
_diffrn_measured_fraction_theta_full 0.856
_diffrn_measured_fraction_theta_max 0.856
_diffrn_measurement_device_type 'CCD area detector'
_diffrn_measurement_method 'omega scan'
_diffrn_radiation_monochromator 'Si(111) double crystal monochromator'
_diffrn_radiation_source 'Supramolecular Crystallography Beamline 2D'
_diffrn_radiation_type synchrotron
_diffrn_radiation_wavelength 0.71073
_diffrn_reflns_av_R_equivalents 0.0441
_diffrn_reflns_av_sigmaI/netI 0.0823
_diffrn_reflns_limit_h_max 19
_diffrn_reflns_limit_h_min -19
_diffrn_reflns_limit_k_max 25
_diffrn_reflns_limit_k_min -25
_diffrn_reflns_limit_l_max 26
_diffrn_reflns_limit_l_min -25
_diffrn_reflns_number 39588
_diffrn_reflns_theta_full 26.00
_diffrn_reflns_theta_max 26.00
_diffrn_reflns_theta_min 2.56
_exptl_absorpt_coefficient_mu 4.258
_exptl_absorpt_correction_T_max 0.8481
_exptl_absorpt_correction_T_min 0.6754
_exptl_absorpt_correction_type multi-scan
_exptl_absorpt_process_details HKL3000
_exptl_crystal_density_diffrn 1.631
_exptl_crystal_density_method 'not measured'
_exptl_crystal_description block
_exptl_crystal_F_000 2955
_exptl_crystal_size_max 0.10
_exptl_crystal_size_mid 0.10
_exptl_crystal_size_min 0.04
_refine_diff_density_max 2.462
_refine_diff_density_min -2.891
_refine_diff_density_rms 0.207
_refine_ls_extinction_coef 0.00118(14)
_refine_ls_extinction_expression Fc^*^=kFc[1+0.001xFc^2^\l^3^/sin(2\q)]^-1/4^
_refine_ls_extinction_method SHELXL
_refine_ls_goodness_of_fit_ref 0.963
_refine_ls_hydrogen_treatment constr
_refine_ls_matrix_type full
_refine_ls_number_parameters 1453
_refine_ls_number_reflns 20782
_refine_ls_number_restraints 245
_refine_ls_restrained_S_all 0.972
_refine_ls_R_factor_all 0.1134
_refine_ls_R_factor_gt 0.0703
_refine_ls_shift/su_max 0.001
_refine_ls_shift/su_mean 0.000
_refine_ls_structure_factor_coef Fsqd
_refine_ls_weighting_details 'calc w=1/[\s^2^(Fo^2^)+(0.1477P)^2^+0.0000P] where P=(Fo^2^+2Fc^2^)/3'
_refine_ls_weighting_scheme calc
_refine_ls_wR_factor_gt 0.1933
_refine_ls_wR_factor_ref 0.2182
_reflns_number_gt 12618
_reflns_number_total 20782
_reflns_threshold_expression >2sigma(I)
_cod_data_source_file c6dt04512j2.cif
_cod_data_source_block p-1_sqd
_cod_depositor_comments
;
The following automatic conversions were performed:

'_symmetry_cell_setting' value 'Triclinic' changed to 'triclinic'
according to
/usr/data/users/saulius/crontab/automatic-downloads/rss-feeds/RSC/lib/dictionaries/cif_core.dic
dictionary named 'cif_core.dic' version 2.4.2 from 2011-04-26.

Automatic conversion script
Id: cif_fix_values 4268 2015-11-12 08:31:59Z antanas 

 Adding full bibliography for 7041362--7041364.cif.
;
_cod_original_cell_volume 6180(2)
_cod_original_sg_symbol_H-M P-1
_cod_original_formula_sum 'C55.25 H43.75 F6 Ir2 N2.50 O13.25 S2'
_cod_database_code 7041364
_platon_squeeze_void_probe_radius 1.20

loop_
_symmetry_equiv_pos_as_xyz
'x, y, z'
'-x, -y, -z'

loop_
_atom_site_label
_atom_site_type_symbol
_atom_site_fract_x
_atom_site_fract_y
_atom_site_fract_z
_atom_site_U_iso_or_equiv
_atom_site_adp_type
_atom_site_occupancy
_atom_site_symmetry_multiplicity
_atom_site_calc_flag
_atom_site_refinement_flags
Ir1 Ir 0.87598(3) 0.37782(3) 0.80835(2) 0.05103(18) Uani 1 1 d .
Ir2 Ir 0.34431(3) 0.30191(3) 0.94827(2) 0.04981(18) Uani 1 1 d .
Ir3 Ir 0.24055(4) 0.95909(3) 0.36239(3) 0.05515(18) Uani 1 1 d .
Ir4 Ir 0.31781(4) 0.81506(3) 0.75041(3) 0.05580(19) Uani 1 1 d .
O1 O 0.7453(5) 0.4296(4) 0.8440(4) 0.049(2) Uani 1 1 d .
O2 O 0.8171(6) 0.2980(5) 0.8236(4) 0.053(2) Uani 1 1 d .
O3 O 0.4778(6) 0.2472(5) 0.9172(4) 0.056(2) Uani 1 1 d .
O4 O 0.4040(5) 0.3806(4) 0.9356(4) 0.051(2) Uani 1 1 d .
O5 O 0.2357(6) 0.7962(5) 0.7012(5) 0.064(2) Uani 1 1 d .
O6 O 0.4054(6) 0.8288(5) 0.6588(5) 0.061(2) Uani 1 1 d .
O7 O 0.3588(6) 0.9136(5) 0.4035(5) 0.060(2) Uani 1 1 d .
O8 O 0.1889(6) 0.8870(5) 0.4447(4) 0.057(2) Uani 1 1 d .
C1 C 0.3795(10) 0.8533(7) 0.2955(7) 0.060(4) Uani 1 1 d .
H1 H 0.4194 0.8818 0.2894 0.072 Uiso 1 1 calc R
C2 C 0.2329(9) 0.8316(7) 0.3318(7) 0.060(4) Uani 1 1 d .
H2 H 0.1695 0.8454 0.3509 0.072 Uiso 1 1 calc R
C3 C 0.4137(10) 0.7922(7) 0.2763(7) 0.063(4) Uani 1 1 d .
H3 H 0.4761 0.7795 0.2545 0.076 Uiso 1 1 calc R
C4 C 0.3531(9) 0.7487(7) 0.2898(7) 0.058(3) Uani 1 1 d .
C5 C 0.2646(11) 0.7716(7) 0.3141(7) 0.066(4) Uani 1 1 d .
H5 H 0.2227 0.7451 0.3191 0.079 Uiso 1 1 calc R
C6 C 0.5281(9) 0.4276(7) 0.2477(7) 0.054(3) Uani 1 1 d .
C7 C 0.6219(10) 0.4073(8) 0.2272(7) 0.064(4) Uani 1 1 d .
H7 H 0.6580 0.4402 0.2150 0.076 Uiso 1 1 calc R
C8 C 0.4849(10) 0.5009(8) 0.2534(7) 0.060(4) Uani 1 1 d .
C9 C 0.4208(10) 0.6225(8) 0.2677(6) 0.056(3) Uani 1 1 d .
C10 C 0.4559(10) 0.5576(8) 0.2608(7) 0.057(3) Uani 1 1 d .
C11 C 0.3897(10) 0.6808(8) 0.2752(6) 0.058(3) Uani 1 1 d .
C12 C 0.4755(10) 0.3799(7) 0.2631(7) 0.060(4) Uani 1 1 d .
H12 H 0.4100 0.3931 0.2745 0.072 Uiso 1 1 calc R
C13 C 0.7846(10) 0.4851(8) 0.6946(7) 0.061(4) Uani 1 1 d .
H13 H 0.7726 0.5146 0.7222 0.074 Uiso 1 1 calc R
C14 C 0.8474(10) 0.3763(8) 0.6778(7) 0.061(4) Uani 1 1 d .
H14 H 0.8787 0.3280 0.6930 0.073 Uiso 1 1 calc R
C15 C 0.7556(11) 0.5153(8) 0.6329(7) 0.065(4) Uani 1 1 d .
H15 H 0.7210 0.5630 0.6203 0.078 Uiso 1 1 calc R
C16 C 0.8232(10) 0.4016(7) 0.6161(6) 0.060(4) Uani 1 1 d .
H16 H 0.8362 0.3708 0.5895 0.072 Uiso 1 1 calc R
C17 C 0.7784(10) 0.4742(8) 0.5919(6) 0.063(4) Uani 1 1 d .
C18 C 0.7242(12) 0.5515(9) 0.4066(7) 0.074(4) Uani 1 1 d .
C19 C 0.7556(11) 0.5020(9) 0.5247(9) 0.073(4) Uani 1 1 d .
C20 C 0.7419(13) 0.5278(10) 0.4675(8) 0.083(5) Uani 1 1 d .
C24 C 0.6223(11) 0.1427(8) 0.8977(8) 0.076(4) Uani 1 1 d .
H24 H 0.5628 0.1338 0.9133 0.091 Uiso 1 1 calc R
C25 C 0.2053(12) 0.2259(10) 0.9296(8) 0.087(5) Uani 1 1 d .
H25A H 0.2410 0.1771 0.9326 0.131 Uiso 1 1 calc R
H25B H 0.2169 0.2554 0.8834 0.131 Uiso 1 1 calc R
H25C H 0.1392 0.2277 0.9435 0.131 Uiso 1 1 calc R
C26 C 0.1243(9) 0.3799(9) 0.9508(9) 0.084(5) Uani 1 1 d .
H26A H 0.1126 0.4214 0.9658 0.126 Uiso 1 1 calc R
H26B H 0.0675 0.3642 0.9631 0.126 Uiso 1 1 calc R
H26C H 0.1443 0.3920 0.9023 0.126 Uiso 1 1 calc R
C27 C 0.2338(9) 0.2528(9) 0.9742(6) 0.060(4) Uani 1 1 d .
C28 C 0.2001(9) 0.3206(8) 0.9843(6) 0.057(4) Uani 1 1 d .
C29 C 0.3076(11) 0.2524(9) 1.0538(6) 0.063(4) Uani 1 1 d .
C30 C 0.3000(10) 0.2122(7) 1.0171(6) 0.057(4) Uani 1 1 d .
C31 C 0.2426(10) 0.3201(9) 1.0336(7) 0.069(4) Uani 1 1 d .
C32 C 0.3655(12) 0.2287(10) 1.1025(8) 0.086(5) Uani 1 1 d .
H32A H 0.3579 0.2671 1.1208 0.129 Uiso 1 1 calc R
H32B H 0.4302 0.2139 1.0815 0.129 Uiso 1 1 calc R
H32C H 0.3479 0.1887 1.1386 0.129 Uiso 1 1 calc R
C33 C 0.2260(12) 0.3835(10) 1.0586(8) 0.096(6) Uani 1 1 d .
H33A H 0.2636 0.3706 1.0927 0.144 Uiso 1 1 calc R
H33B H 0.1604 0.3979 1.0781 0.144 Uiso 1 1 calc R
H33C H 0.2431 0.4227 1.0213 0.144 Uiso 1 1 calc R
C34 C 0.3559(12) 0.1383(9) 1.0176(9) 0.088(5) Uani 1 1 d .
H34A H 0.3362 0.1227 0.9875 0.132 Uiso 1 1 calc R
H34B H 0.3464 0.1066 1.0630 0.132 Uiso 1 1 calc R
H34C H 0.4216 0.1375 1.0028 0.132 Uiso 1 1 calc R
C35 C 0.9484(10) 0.4183(9) 0.8540(8) 0.065(4) Uani 1 1 d .
C36 C 0.9568(9) 0.3446(8) 0.8832(7) 0.059(4) Uani 1 1 d .
C37 C 1.0199(9) 0.3652(9) 0.7699(7) 0.063(4) Uani 1 1 d .
C38 C 0.9857(9) 0.4303(10) 0.7844(8) 0.072(5) Uani 1 1 d .
C39 C 1.0078(9) 0.3129(9) 0.8287(9) 0.067(4) Uani 1 1 d .
C40 C 0.8935(12) 0.4758(9) 0.8860(8) 0.081(5) Uani 1 1 d .
H40A H 0.8737 0.4549 0.9338 0.122 Uiso 1 1 calc R
H40B H 0.8390 0.5029 0.8653 0.122 Uiso 1 1 calc R
H40C H 0.9321 0.5072 0.8798 0.122 Uiso 1 1 calc R
C41 C 0.9883(13) 0.4990(11) 0.7353(8) 0.110(7) Uani 1 1 d .
H41A H 0.9599 0.5362 0.7575 0.164 Uiso 1 1 calc R
H41B H 0.9541 0.5068 0.7005 0.164 Uiso 1 1 calc R
H41C H 1.0527 0.4999 0.7151 0.164 Uiso 1 1 calc R
C42 C 1.0322(11) 0.2350(10) 0.8378(9) 0.095(6) Uani 1 1 d .
H42A H 1.0137 0.2104 0.8848 0.143 Uiso 1 1 calc R
H42B H 1.0991 0.2180 0.8241 0.143 Uiso 1 1 calc R
H42C H 0.9999 0.2258 0.8103 0.143 Uiso 1 1 calc R
C43 C 0.9229(12) 0.3119(10) 0.9550(8) 0.091(6) Uani 1 1 d .
H43A H 0.9365 0.2608 0.9637 0.137 Uiso 1 1 calc R
H43B H 0.8559 0.3313 0.9658 0.137 Uiso 1 1 calc R
H43C H 0.9538 0.3223 0.9826 0.137 Uiso 1 1 calc R
C44 C 1.0728(11) 0.3488(11) 0.7051(8) 0.095(6) Uani 1 1 d .
H44A H 1.0760 0.3929 0.6696 0.142 Uiso 1 1 calc R
H44B H 1.0411 0.3227 0.6931 0.142 Uiso 1 1 calc R
H44C H 1.1356 0.3202 0.7108 0.142 Uiso 1 1 calc R
C60 C 0.5657(8) 0.3302(6) 0.8972(6) 0.042(3) Uani 1 1 d .
C61 C 0.6340(9) 0.2102(7) 0.8860(7) 0.060(4) Uani 1 1 d .
C64 C 0.4908(8) 0.3830(7) 0.9151(5) 0.045(3) Uani 1 1 d .
C66 C 0.5546(8) 0.2663(7) 0.9000(6) 0.046(3) Uani 1 1 d .
C69 C 0.6028(9) 0.5271(6) 0.8882(6) 0.050(3) Uani 1 1 d .
H69 H 0.6620 0.5364 0.8711 0.060 Uiso 1 1 calc R
C71 C 0.6600(8) 0.3447(6) 0.8710(6) 0.044(3) Uani 1 1 d .
C73 C 0.5033(8) 0.4511(7) 0.9120(5) 0.043(3) Uani 1 1 d .
C74 C 0.6999(12) 0.0897(9) 0.8859(10) 0.093(6) Uani 1 1 d .
H74 H 0.6924 0.0443 0.8931 0.111 Uiso 1 1 calc R
C77 C 0.6696(8) 0.4096(7) 0.8673(5) 0.047(3) Uani 1 1 d .
C80 C 0.5289(9) 0.5770(7) 0.9112(6) 0.053(3) Uani 1 1 d .
H80 H 0.5386 0.6189 0.9127 0.064 Uiso 1 1 calc R
C83 C 0.7993(10) 0.1666(7) 0.8512(8) 0.065(4) Uani 1 1 d .
H83 H 0.8593 0.1746 0.8353 0.077 Uiso 1 1 calc R
C84 C 0.4422(9) 0.5658(8) 0.9318(6) 0.058(3) Uani 1 1 d .
H84 H 0.3913 0.6013 0.9449 0.069 Uiso 1 1 calc R
C86 C 0.7227(9) 0.2235(7) 0.8614(6) 0.054(3) Uani 1 1 d .
C87 C 0.4281(9) 0.5020(7) 0.9338(6) 0.053(3) Uani 1 1 d .
H87 H 0.3683 0.4936 0.9497 0.063 Uiso 1 1 calc R
C90 C 0.7337(8) 0.2913(6) 0.8516(6) 0.042(3) Uani 1 1 d .
C91 C 0.5903(8) 0.4631(6) 0.8901(6) 0.042(3) Uani 1 1 d .
C94 C 0.7891(11) 0.1001(9) 0.8636(9) 0.080(5) Uani 1 1 d .
H94 H 0.8413 0.0622 0.8573 0.096 Uiso 1 1 calc R
C120 C 0.3095(9) 0.4160(8) 0.8178(7) 0.058(3) Uani 1 1 d .
H120 H 0.2993 0.4462 0.8443 0.069 Uiso 1 1 calc R
C121 C 0.3600(9) 0.3045(7) 0.8059(6) 0.055(3) Uani 1 1 d .
H121 H 0.3844 0.2554 0.8243 0.066 Uiso 1 1 calc R
C122 C 0.7077(10) 0.5726(8) 0.3519(7) 0.064(4) Uani 1 1 d .
C123 C 0.6891(10) 0.6006(9) 0.2842(7) 0.063(4) Uani 1 1 d .
C124 C 0.6545(10) 0.6712(8) 0.2570(7) 0.060(4) Uani 1 1 d .
H124 H 0.6408 0.7029 0.2826 0.072 Uiso 1 1 calc R
C125 C 0.7093(11) 0.5547(9) 0.2459(7) 0.070(4) Uani 1 1 d .
H125 H 0.7348 0.5055 0.2629 0.084 Uiso 1 1 calc R
C21 C 0.6060(13) 0.8981(14) 0.4445(10) 0.126(9) Uani 1 1 d .
H21 H 0.6536 0.9140 0.4099 0.151 Uiso 1 1 calc R
C22 C 0.4780(10) 0.6859(7) 0.7388(7) 0.064(4) Uani 1 1 d .
H22 H 0.5130 0.7197 0.7251 0.077 Uiso 1 1 calc R
C23 C 0.3360(10) 0.6609(7) 0.7757(6) 0.053(3) Uani 1 1 d .
H23 H 0.2710 0.6747 0.7900 0.064 Uiso 1 1 calc R
C45 C 0.0214(10) 1.0281(9) 0.3933(9) 0.082(5) Uani 1 1 d .
H45A H -0.0069 1.0189 0.3632 0.122 Uiso 1 1 calc R
H45B H -0.0191 1.0690 0.4078 0.122 Uiso 1 1 calc R
H45C H 0.0303 0.9867 0.4323 0.122 Uiso 1 1 calc R
C46 C 0.1163(15) 1.0167(10) 0.2483(10) 0.107(6) Uani 1 1 d .
H46A H 0.1606 1.0143 0.2068 0.160 Uiso 1 1 calc R
H46B H 0.0602 1.0539 0.2382 0.160 Uiso 1 1 calc R
H46C H 0.1006 0.9713 0.2704 0.160 Uiso 1 1 calc R
C47 C 0.1562(11) 1.0319(8) 0.2912(8) 0.074(4) Uani 1 1 d .
C48 C 0.1760(12) 1.0595(8) 0.3837(10) 0.092(6) Uani 1 1 d .
C49 C 0.1649(13) 1.0692(11) 0.4485(12) 0.125(9) Uani 1 1 d .
H49A H 0.1059 1.0606 0.4757 0.187 Uiso 1 1 calc R
H49B H 0.1656 1.1176 0.4427 0.187 Uiso 1 1 calc R
H49C H 0.2157 1.0360 0.4708 0.187 Uiso 1 1 calc R
C50 C 0.1137(11) 1.0429(8) 0.3570(8) 0.076(4) Uani 1 1 d .
C51 C 0.3422(12) 1.0791(9) 0.3372(12) 0.115(8) Uani 1 1 d .
H51A H 0.3303 1.0901 0.3795 0.173 Uiso 1 1 calc R
H51B H 0.3583 1.1188 0.3001 0.173 Uiso 1 1 calc R
H51C H 0.3935 1.0368 0.3373 0.173 Uiso 1 1 calc R
C52 C 0.2497(11) 1.0489(8) 0.2765(9) 0.080(5) Uani 1 1 d .
C53 C 0.3111(14) 1.0492(11) 0.2117(10) 0.145(11) Uani 1 1 d .
H53A H 0.2837 1.0347 0.1849 0.217 Uiso 1 1 calc R
H53B H 0.3713 1.0162 0.2187 0.217 Uiso 1 1 calc R
H53C H 0.3193 1.0967 0.1882 0.217 Uiso 1 1 calc R
C54 C 0.2565(13) 1.0659(9) 0.3292(12) 0.095(6) Uani 1 1 d .
C55 C 0.3629(17) 0.8741(13) 0.7905(12) 0.108(5) Uani 1 1 d U
C56 C 0.245(2) 0.8263(14) 0.8450(12) 0.122(7) Uani 1 1 d U
C57 C 0.335(2) 0.8228(9) 0.8416(12) 0.108(7) Uani 1 1 d .
C70 C 0.4625(9) 0.8639(8) 0.5459(7) 0.057(3) Uani 1 1 d .
C72 C 0.2380(9) 0.8136(7) 0.6380(7) 0.058(3) Uani 1 1 d .
C75 C 0.0183(13) 0.7760(11) 0.5885(9) 0.105(7) Uani 1 1 d .
H75 H -0.0298 0.7656 0.5778 0.125 Uiso 1 1 calc R
C76 C 0.3627(9) 0.8900(7) 0.4661(7) 0.054(3) Uani 1 1 d .
C81 C 0.2945(8) 0.8650(7) 0.5178(7) 0.051(3) Uani 1 1 d .
C82 C 0.2134(9) 0.8607(7) 0.5018(8) 0.057(3) Uani 1 1 d .
C85 C 0.1528(8) 0.8225(7) 0.5536(6) 0.052(3) Uani 1 1 d .
C88 C 0.5260(11) 0.9018(11) 0.4294(9) 0.095(6) Uani 1 1 d .
H88 H 0.5195 0.9152 0.3841 0.114 Uiso 1 1 calc R
C89 C 0.6201(13) 0.8709(12) 0.5110(10) 0.111(7) Uani 1 1 d .
H89 H 0.6795 0.8610 0.5212 0.133 Uiso 1 1 calc R
C92 C 0.4510(9) 0.8855(8) 0.4816(7) 0.064(4) Uani 1 1 d .
C93 C 0.0968(10) 0.7685(9) 0.6744(8) 0.082(5) Uani 1 1 d .
H93 H 0.1024 0.7545 0.7199 0.099 Uiso 1 1 calc R
C95 C 0.1618(9) 0.8015(7) 0.6210(7) 0.060(4) Uani 1 1 d .
C96 C 0.0258(12) 0.7587(11) 0.6546(9) 0.097(6) Uani 1 1 d .
H96 H -0.0200 0.7392 0.6882 0.116 Uiso 1 1 calc R
C97 C 0.3070(8) 0.8416(6) 0.5872(6) 0.045(3) Uani 1 1 d .
C98 C 0.3875(10) 0.8449(7) 0.5998(7) 0.062(4) Uani 1 1 d .
C99 C 0.0794(12) 0.8078(9) 0.5385(8) 0.081(5) Uani 1 1 d .
H99 H 0.0727 0.8201 0.4934 0.097 Uiso 1 1 calc R
C100 C 0.5476(12) 0.8595(10) 0.5592(8) 0.086(5) Uani 1 1 d .
H100 H 0.5540 0.8479 0.6042 0.103 Uiso 1 1 calc R
C140 C 0.2906(19) 0.9191(10) 0.7598(11) 0.112(5) Uani 1 1 d U
C141 C 0.188(3) 0.7725(19) 0.8981(17) 0.207(12) Uani 1 1 d U
C142 C 0.2097(16) 0.8892(14) 0.7943(12) 0.114(5) Uani 1 1 d U
C143 C 0.374(3) 0.753(3) 0.901(2) 0.26(2) Uani 1 1 d U
C144 C 0.459(2) 0.8792(17) 0.7783(16) 0.170(9) Uani 1 1 d U
C145 C 0.305(2) 0.9860(16) 0.7011(15) 0.173(9) Uani 1 1 d U
C146 C 0.108(3) 0.859(2) 0.816(2) 0.224(14) Uani 1 1 d U
N1 N 0.2889(7) 0.8726(6) 0.3230(5) 0.053(3) Uani 1 1 d .
N2 N 0.3867(7) 0.7079(6) 0.7584(5) 0.056(3) Uani 1 1 d .
N3 N 0.8285(7) 0.4171(7) 0.7169(5) 0.057(3) Uani 1 1 d .
N5 N 0.3412(7) 0.3473(6) 0.8436(5) 0.052(3) Uani 1 1 d .
S1S S 0.8760(3) 0.4075(3) 0.1100(2) 0.0891(14) Uani 1 1 d .
F1S F 0.9072(8) 0.4829(6) 0.1721(7) 0.128(4) Uani 1 1 d .
F2S F 0.9931(8) 0.3736(6) 0.1904(7) 0.135(5) Uani 1 1 d .
F3S F 0.8465(9) 0.3962(6) 0.2363(6) 0.117(4) Uani 1 1 d .
O1S O 0.9429(12) 0.4330(9) 0.0563(7) 0.144(6) Uani 1 1 d .
O2S O 0.7871(8) 0.4547(7) 0.1080(7) 0.101(4) Uani 1 1 d .
O3S O 0.8765(11) 0.3351(8) 0.1305(9) 0.140(6) Uani 1 1 d .
C1S C 0.9084(10) 0.4144(11) 0.1784(9) 0.083(5) Uani 1 1 d .
S2S S 0.7386(4) 0.6918(3) 0.7386(2) 0.1010(15) Uani 1 1 d .
F4S F 0.7806(9) 0.7698(6) 0.6187(6) 0.121(4) Uani 1 1 d .
F5S F 0.8619(12) 0.6657(9) 0.6384(9) 0.184(7) Uani 1 1 d .
F6S F 0.7102(11) 0.6892(9) 0.6330(8) 0.167(6) Uani 1 1 d U
O4S O 0.8139(8) 0.7179(10) 0.7531(8) 0.137(6) Uani 1 1 d .
O5S O 0.7419(10) 0.6226(7) 0.7668(8) 0.141(7) Uani 1 1 d .
O6S O 0.6503(8) 0.7418(8) 0.7423(9) 0.133(6) Uani 1 1 d .
C2S C 0.7576(15) 0.7109(8) 0.6564(8) 0.085(6) Uani 1 1 d U
S3S S 0.6024(6) 0.9204(4) 0.1851(5) 0.193(4) Uani 1 1 d DU
F7S F 0.4782(11) 0.9787(10) 0.0966(9) 0.254(7) Uani 1 1 d DU
F8S F 0.5524(14) 1.0603(6) 0.1047(8) 0.254(7) Uani 1 1 d DU
F9S F 0.6402(12) 0.9730(9) 0.0468(6) 0.269(11) Uani 1 1 d DU
O7S O 0.5239(12) 0.9438(10) 0.2586(7) 0.223(10) Uani 1 1 d DU
O8S O 0.6024(16) 0.8317(7) 0.1822(11) 0.309(12) Uani 1 1 d DU
O9S O 0.7251(8) 0.9225(11) 0.1808(10) 0.260(8) Uani 1 1 d DU
C3S C 0.5642(10) 0.9889(7) 0.1028(6) 0.286(12) Uani 1 1 d DU
S4S S -0.0165(4) 0.8286(4) 0.3434(4) 0.121(2) Uani 1 1 d U
F10S F -0.1757(13) 0.8800(10) 0.4013(9) 0.190(7) Uani 1 1 d U
F11S F -0.1011(15) 0.7972(11) 0.4628(11) 0.211(8) Uani 1 1 d U
F12S F -0.1443(13) 0.7639(10) 0.4058(9) 0.192(7) Uani 1 1 d U
O10S O 0.0069(12) 0.8875(8) 0.3482(9) 0.140(5) Uani 1 1 d U
O11S O 0.0417(18) 0.7553(14) 0.3658(13) 0.219(10) Uani 1 1 d U
O12S O -0.049(2) 0.8487(16) 0.2848(15) 0.250(12) Uani 1 1 d U
C4S C -0.106(2) 0.8199(19) 0.4028(18) 0.168(10) Uani 1 1 d U
O1N O 0.9844(17) 0.5048(12) 0.5618(13) 0.105(8) Uani 0.50 1 d PDU
O2N O 0.935(2) 0.6125(15) 0.4955(16) 0.158(13) Uani 0.50 1 d PDU
N1N N 0.9848(17) 0.5669(12) 0.5336(14) 0.111(10) Uani 0.50 1 d PDU
C1N C 1.055(2) 0.5902(16) 0.5480(19) 0.108(13) Uani 0.50 1 d PDU
O1W O 0.1223(18) 1.0899(14) 0.0677(13) 0.231(10) Uani 1 1 d U
O2W O 0.198(5) 0.886(4) 0.978(3) 0.56(4) Uani 1 1 d U
O3W O 0.659(4) 0.383(3) 0.390(3) 0.47(3) Uani 1 1 d U
O1M O 1.0964(17) 0.2214(13) 0.1606(12) 0.094(7) Uiso 0.50 1 d P
C1M C 1.063(3) 0.226(2) 0.112(2) 0.108(9) Uiso 0.50 1 d P
H1M1 H 0.9976 0.2521 0.1169 0.161 Uiso 0.50 1 calc PR
H1M2 H 1.0674 0.1782 0.1109 0.161 Uiso 0.50 1 calc PR
H1M3 H 1.0971 0.2501 0.0699 0.161 Uiso 0.50 1 calc PR
O2M O 0.5000 0.5000 0.5000 0.94(14) Uiso 1 2 d S
C2M C 0.473(3) 0.529(2) 0.434(2) 0.116(14) Uiso 0.50 1 d P
H2M1 H 0.4338 0.5768 0.4296 0.174 Uiso 0.50 1 calc PR
H2M2 H 0.4393 0.4992 0.4298 0.174 Uiso 0.50 1 calc PR
H2M3 H 0.5288 0.5296 0.3995 0.174 Uiso 0.50 1 calc PR
O3M O -0.130(2) 0.9390(18) 0.1714(16) 0.142(11) Uiso 0.50 1 d PD
C3M C -0.039(2) 0.953(2) 0.1359(19) 0.108(9) Uiso 0.50 1 d PD
H3M1 H -0.0485 1.0000 0.1042 0.161 Uiso 0.50 1 calc PR
H3M2 H -0.0053 0.9177 0.1118 0.161 Uiso 0.50 1 calc PR
H3M3 H -0.0038 0.9496 0.1682 0.161 Uiso 0.50 1 calc PR

loop_
_atom_site_aniso_label
_atom_site_aniso_U_11
_atom_site_aniso_U_22
_atom_site_aniso_U_33
_atom_site_aniso_U_23
_atom_site_aniso_U_13
_atom_site_aniso_U_12
Ir1 0.0397(3) 0.0785(4) 0.0467(3) -0.0272(3) -0.0009(2) -0.0260(3)
Ir2 0.0445(3) 0.0699(4) 0.0437(3) -0.0194(3) -0.0002(2) -0.0290(3)
Ir3 0.0569(3) 0.0545(3) 0.0571(3) -0.0225(3) 0.0013(3) -0.0208(3)
Ir4 0.0519(3) 0.0563(3) 0.0600(4) -0.0160(3) -0.0069(3) -0.0184(3)
O1 0.039(5) 0.067(6) 0.053(5) -0.025(4) -0.005(4) -0.022(4)
O2 0.043(5) 0.072(6) 0.051(5) -0.025(4) -0.005(4) -0.019(4)
O3 0.049(5) 0.060(6) 0.065(6) -0.012(5) -0.007(4) -0.030(4)
O4 0.037(5) 0.063(5) 0.049(5) -0.014(4) -0.001(4) -0.016(4)
O5 0.051(5) 0.083(7) 0.061(6) -0.016(5) -0.006(5) -0.028(5)
O6 0.059(6) 0.072(6) 0.060(6) -0.019(5) -0.007(5) -0.030(5)
O7 0.061(6) 0.062(6) 0.061(6) -0.022(5) -0.002(5) -0.025(5)
O8 0.068(6) 0.067(6) 0.041(5) -0.013(4) -0.008(5) -0.030(5)
C1 0.072(10) 0.057(9) 0.053(8) -0.013(7) -0.012(7) -0.022(7)
C2 0.038(7) 0.069(9) 0.075(9) -0.025(8) 0.000(6) -0.021(7)
C3 0.060(8) 0.066(9) 0.078(10) -0.045(8) 0.008(7) -0.026(7)
C4 0.045(8) 0.057(8) 0.068(9) -0.029(7) 0.001(7) -0.005(6)
C5 0.082(11) 0.063(9) 0.074(10) -0.041(8) -0.010(8) -0.026(8)
C6 0.062(9) 0.049(8) 0.057(8) -0.023(6) -0.005(7) -0.016(7)
C7 0.074(10) 0.061(9) 0.062(9) -0.017(7) -0.001(7) -0.034(8)
C8 0.068(9) 0.059(9) 0.051(8) -0.012(7) -0.008(7) -0.021(8)
C9 0.072(9) 0.066(10) 0.040(7) -0.016(7) -0.017(7) -0.025(8)
C10 0.071(9) 0.051(9) 0.050(8) -0.008(7) -0.022(7) -0.017(7)
C11 0.064(9) 0.067(10) 0.045(8) -0.018(7) -0.008(7) -0.021(7)
C12 0.050(8) 0.063(9) 0.068(9) -0.021(7) 0.000(7) -0.023(7)
C13 0.077(10) 0.074(10) 0.044(8) -0.020(7) -0.003(7) -0.038(9)
C14 0.068(9) 0.067(9) 0.057(9) -0.025(7) -0.001(7) -0.030(8)
C15 0.089(11) 0.072(10) 0.046(8) -0.019(7) -0.006(8) -0.037(8)
C16 0.089(11) 0.061(9) 0.043(8) -0.015(7) -0.014(7) -0.034(8)
C17 0.072(9) 0.087(11) 0.039(7) -0.009(7) -0.010(7) -0.044(9)
C18 0.099(12) 0.093(12) 0.037(8) -0.016(8) 0.003(8) -0.049(10)
C19 0.065(10) 0.086(11) 0.086(12) -0.035(10) -0.014(9) -0.027(8)
C20 0.107(14) 0.120(14) 0.047(10) -0.021(9) -0.017(9) -0.060(12)
C24 0.064(10) 0.070(10) 0.104(12) -0.039(9) 0.008(9) -0.034(8)
C25 0.090(12) 0.124(14) 0.088(12) -0.046(11) -0.004(9) -0.072(11)
C26 0.039(8) 0.092(12) 0.107(13) -0.014(10) 0.006(8) -0.031(8)
C27 0.043(7) 0.097(11) 0.051(8) -0.022(8) 0.003(6) -0.043(8)
C28 0.038(7) 0.095(11) 0.041(7) -0.014(7) 0.002(6) -0.036(7)
C29 0.073(10) 0.095(11) 0.025(6) -0.010(7) -0.001(7) -0.044(9)
C30 0.075(9) 0.064(9) 0.043(7) -0.012(7) 0.001(7) -0.044(8)
C31 0.051(8) 0.110(13) 0.058(9) -0.035(9) 0.029(7) -0.057(9)
C32 0.086(12) 0.114(14) 0.077(11) -0.020(10) -0.019(9) -0.054(11)
C33 0.099(13) 0.156(18) 0.067(10) -0.070(11) 0.037(9) -0.080(13)
C34 0.084(12) 0.084(12) 0.092(12) 0.002(10) -0.005(9) -0.056(10)
C35 0.058(9) 0.089(11) 0.079(10) -0.046(9) -0.026(8) -0.025(8)
C36 0.039(7) 0.084(11) 0.060(9) -0.032(8) -0.009(6) -0.013(7)
C37 0.037(7) 0.102(12) 0.068(10) -0.041(9) 0.011(6) -0.041(8)
C38 0.043(8) 0.126(14) 0.074(10) -0.035(10) 0.005(7) -0.062(9)
C39 0.043(8) 0.083(11) 0.096(12) -0.054(10) -0.016(8) -0.012(8)
C40 0.097(12) 0.090(12) 0.088(12) -0.026(10) -0.052(10) -0.035(10)
C41 0.108(14) 0.19(2) 0.077(11) -0.052(13) 0.022(10) -0.119(16)
C42 0.063(11) 0.136(17) 0.103(14) -0.039(12) -0.034(10) -0.027(11)
C43 0.078(11) 0.135(16) 0.062(10) 0.004(10) -0.018(9) -0.060(11)
C44 0.074(11) 0.172(19) 0.062(10) -0.059(11) 0.017(8) -0.059(12)
C60 0.040(7) 0.052(7) 0.040(7) -0.011(6) -0.005(5) -0.027(6)
C61 0.051(8) 0.067(9) 0.076(10) -0.024(7) -0.010(7) -0.030(7)
C64 0.054(7) 0.068(8) 0.025(6) -0.019(6) 0.014(5) -0.044(7)
C66 0.032(6) 0.054(8) 0.047(7) -0.010(6) -0.007(5) -0.011(6)
C69 0.048(7) 0.050(7) 0.054(8) -0.018(6) -0.010(6) -0.013(6)
C71 0.041(7) 0.052(7) 0.042(7) -0.013(6) -0.005(5) -0.018(6)
C73 0.039(6) 0.064(8) 0.031(6) -0.027(6) 0.001(5) -0.011(6)
C74 0.080(12) 0.064(10) 0.146(17) -0.038(11) -0.008(11) -0.034(9)
C77 0.049(7) 0.073(9) 0.029(6) -0.017(6) -0.009(5) -0.024(7)
C80 0.047(7) 0.065(9) 0.052(8) -0.026(7) -0.002(6) -0.015(7)
C83 0.055(9) 0.058(9) 0.087(11) -0.031(8) -0.013(8) -0.012(7)
C84 0.055(8) 0.071(9) 0.051(8) -0.028(7) 0.005(6) -0.022(7)
C86 0.047(7) 0.062(8) 0.057(8) -0.020(7) -0.005(6) -0.019(7)
C87 0.059(8) 0.063(8) 0.042(7) -0.012(6) -0.001(6) -0.033(7)
C90 0.040(7) 0.050(7) 0.038(7) -0.014(6) -0.005(5) -0.013(6)
C91 0.038(6) 0.050(7) 0.042(7) -0.017(6) -0.002(5) -0.016(6)
C94 0.052(9) 0.091(12) 0.102(13) -0.049(10) 0.003(8) -0.015(8)
C120 0.065(9) 0.065(9) 0.052(8) -0.022(7) 0.001(7) -0.032(7)
C121 0.061(8) 0.056(8) 0.051(8) -0.020(7) -0.009(7) -0.013(7)
C122 0.060(9) 0.089(11) 0.044(9) -0.011(7) -0.003(7) -0.035(8)
C123 0.063(9) 0.091(12) 0.047(8) -0.028(8) 0.012(7) -0.046(9)
C124 0.067(9) 0.070(10) 0.056(9) -0.034(8) -0.006(7) -0.020(8)
C125 0.081(11) 0.088(11) 0.046(8) -0.012(8) -0.009(8) -0.037(9)
C21 0.079(13) 0.22(3) 0.085(14) -0.010(15) 0.007(11) -0.096(16)
C22 0.057(9) 0.056(9) 0.084(11) -0.013(8) -0.012(8) -0.028(7)
C23 0.063(8) 0.047(8) 0.054(8) -0.011(6) -0.007(6) -0.027(7)
C45 0.062(10) 0.086(11) 0.119(14) -0.059(11) 0.007(9) -0.035(9)
C46 0.129(18) 0.081(13) 0.110(16) -0.032(12) -0.027(14) -0.017(12)
C47 0.079(11) 0.051(9) 0.072(10) -0.015(8) 0.013(9) -0.015(8)
C48 0.091(12) 0.073(11) 0.140(16) -0.083(11) 0.036(11) -0.045(9)
C49 0.080(13) 0.117(16) 0.21(2) -0.109(17) 0.033(14) -0.050(12)
C50 0.075(11) 0.060(9) 0.081(11) -0.020(8) 0.003(9) -0.015(8)
C51 0.075(11) 0.075(11) 0.21(2) -0.070(13) 0.026(13) -0.054(10)
C52 0.062(10) 0.063(10) 0.075(11) 0.008(8) 0.010(8) -0.014(8)
C53 0.097(15) 0.114(17) 0.117(17) 0.034(14) 0.016(13) 0.008(13)
C54 0.091(14) 0.061(11) 0.141(18) -0.036(11) -0.016(13) -0.027(9)
C55 0.122(11) 0.117(14) 0.121(15) -0.087(11) -0.002(11) -0.036(11)
C56 0.17(2) 0.123(15) 0.097(14) -0.067(9) 0.025(12) -0.065(13)
C57 0.17(2) 0.046(10) 0.119(17) -0.030(11) -0.069(17) 0.007(12)
C70 0.054(8) 0.075(9) 0.051(8) -0.023(7) -0.006(6) -0.025(7)
C72 0.045(7) 0.069(9) 0.060(9) -0.023(7) -0.002(7) -0.016(7)
C75 0.089(13) 0.148(18) 0.086(13) 0.002(12) -0.016(10) -0.080(13)
C76 0.052(8) 0.056(8) 0.056(9) -0.028(7) 0.000(6) -0.009(6)
C81 0.041(7) 0.054(8) 0.061(8) -0.021(6) 0.000(6) -0.019(6)
C82 0.055(8) 0.056(8) 0.076(10) -0.039(8) -0.009(7) -0.018(7)
C85 0.042(7) 0.061(8) 0.054(8) -0.018(6) 0.002(6) -0.024(6)
C88 0.070(11) 0.145(17) 0.087(12) -0.027(12) -0.003(9) -0.065(12)
C89 0.091(13) 0.16(2) 0.090(14) -0.003(13) -0.008(11) -0.090(14)
C92 0.059(9) 0.084(10) 0.063(9) -0.015(8) -0.003(7) -0.050(8)
C93 0.053(9) 0.114(13) 0.073(10) 0.007(9) -0.001(8) -0.058(9)
C95 0.055(8) 0.055(8) 0.069(10) -0.016(7) 0.002(7) -0.025(7)
C96 0.071(11) 0.159(18) 0.063(11) -0.006(11) -0.010(9) -0.063(12)
C97 0.040(7) 0.043(7) 0.057(8) -0.019(6) -0.012(6) -0.011(5)
C98 0.068(9) 0.059(9) 0.064(9) -0.005(7) -0.014(8) -0.036(7)
C99 0.099(13) 0.082(11) 0.073(10) -0.017(9) -0.014(9) -0.045(10)
C100 0.095(13) 0.117(14) 0.054(9) -0.001(9) -0.015(9) -0.063(11)
C140 0.176(13) 0.064(10) 0.117(13) -0.061(8) -0.022(11) -0.024(9)
C141 0.22(2) 0.208(17) 0.191(18) -0.056(12) 0.039(15) -0.116(16)
C142 0.108(10) 0.136(12) 0.125(12) -0.087(8) -0.029(9) -0.004(9)
C143 0.27(2) 0.26(2) 0.25(2) -0.085(11) -0.056(10) -0.048(11)
C144 0.166(10) 0.189(13) 0.187(13) -0.079(9) -0.026(9) -0.064(9)
C145 0.205(13) 0.146(11) 0.159(12) -0.044(7) -0.018(9) -0.046(9)
C146 0.177(18) 0.28(2) 0.25(2) -0.110(17) -0.014(16) -0.096(16)
N1 0.049(6) 0.067(7) 0.050(6) -0.021(5) -0.008(5) -0.020(6)
N2 0.051(7) 0.055(7) 0.059(7) -0.014(5) -0.005(5) -0.018(5)
N3 0.055(7) 0.075(8) 0.056(7) -0.032(6) -0.005(5) -0.028(6)
N5 0.040(6) 0.077(8) 0.046(6) -0.026(6) 0.008(5) -0.027(6)
S1S 0.085(3) 0.108(4) 0.091(3) -0.048(3) 0.005(3) -0.042(3)
F1S 0.131(10) 0.093(8) 0.196(13) -0.039(8) -0.073(9) -0.045(7)
F2S 0.108(9) 0.105(8) 0.216(14) -0.046(9) -0.072(9) -0.022(7)
F3S 0.129(10) 0.106(8) 0.108(8) -0.032(7) -0.008(7) -0.029(7)
O1S 0.167(14) 0.195(16) 0.103(10) -0.081(11) 0.060(10) -0.118(13)
O2S 0.062(7) 0.113(10) 0.127(11) -0.039(8) -0.017(7) -0.018(7)
O3S 0.136(12) 0.119(11) 0.209(16) -0.109(12) 0.011(11) -0.059(10)
C1S 0.031(8) 0.123(15) 0.083(12) -0.015(10) -0.007(7) -0.026(9)
S2S 0.108(4) 0.113(4) 0.079(3) -0.026(3) -0.001(3) -0.040(3)
F4S 0.157(11) 0.108(8) 0.104(8) -0.005(6) -0.010(7) -0.081(8)
F5S 0.160(14) 0.161(14) 0.203(16) -0.050(12) 0.010(12) -0.044(12)
F6S 0.172(13) 0.195(14) 0.211(15) -0.135(13) -0.019(11) -0.074(11)
O4S 0.053(7) 0.240(18) 0.148(13) -0.090(12) 0.010(7) -0.061(10)
O5S 0.122(11) 0.070(8) 0.153(13) 0.024(8) 0.046(10) -0.043(8)
O6S 0.044(7) 0.127(11) 0.247(18) -0.109(12) 0.018(9) -0.021(7)
C2S 0.146(17) 0.047(9) 0.079(11) 0.016(8) -0.064(11) -0.047(10)
S3S 0.168(7) 0.158(6) 0.260(9) -0.086(6) 0.030(6) -0.079(6)
F7S 0.263(9) 0.247(9) 0.267(9) -0.093(6) -0.043(6) -0.068(6)
F8S 0.263(9) 0.247(9) 0.267(9) -0.093(6) -0.043(6) -0.068(6)
F9S 0.286(14) 0.255(13) 0.277(14) -0.106(9) -0.018(9) -0.076(9)
O7S 0.228(13) 0.209(13) 0.252(13) -0.072(9) -0.056(9) -0.064(9)
O8S 0.37(2) 0.252(11) 0.38(2) -0.163(13) -0.035(17) -0.120(15)
O9S 0.245(9) 0.267(11) 0.278(11) -0.072(7) -0.046(7) -0.086(7)
C3S 0.282(17) 0.302(15) 0.296(15) -0.091(11) -0.074(13) -0.078(13)
S4S 0.103(4) 0.134(5) 0.161(6) -0.087(4) 0.000(4) -0.044(4)
F10S 0.169(10) 0.175(9) 0.202(10) -0.049(8) -0.029(8) -0.021(7)
F11S 0.241(12) 0.204(11) 0.185(10) -0.060(8) -0.040(9) -0.049(8)
F12S 0.186(10) 0.201(10) 0.203(11) -0.058(8) -0.016(8) -0.083(8)
O10S 0.141(9) 0.121(8) 0.177(10) -0.066(7) -0.026(7) -0.035(7)
O11S 0.211(12) 0.207(11) 0.234(12) -0.072(7) -0.029(7) -0.047(7)
O12S 0.271(15) 0.263(15) 0.227(14) -0.082(10) -0.052(10) -0.064(10)
C4S 0.163(17) 0.161(16) 0.170(13) -0.064(15) -0.019(15) -0.021(11)
O1N 0.094(11) 0.099(11) 0.121(12) -0.012(8) -0.014(8) -0.048(9)
O2N 0.155(15) 0.157(15) 0.158(16) -0.036(10) -0.024(10) -0.049(10)
N1N 0.072(15) 0.118(18) 0.100(17) -0.003(14) 0.016(13) -0.024(14)
C1N 0.108(15) 0.109(15) 0.102(15) -0.027(10) -0.018(10) -0.027(10)
O1W 0.235(13) 0.226(13) 0.219(13) -0.057(9) -0.022(9) -0.065(9)
O2W 0.57(4) 0.56(4) 0.56(4) -0.175(15) -0.104(12) -0.142(14)
O3W 0.48(3) 0.47(3) 0.47(3) -0.147(13) -0.083(11) -0.124(12)

loop_
_atom_type_symbol
_atom_type_description
_atom_type_scat_dispersion_real
_atom_type_scat_dispersion_imag
_atom_type_scat_source
C C -0.0020 0.0016 'International Tables Vol C Tables 4.2.6.8 and 6.1.1.4'
H H 0.0000 0.0000 'International Tables Vol C Tables 4.2.6.8 and 6.1.1.4'
N N -0.0030 0.0032 'International Tables Vol C Tables 4.2.6.8 and 6.1.1.4'
O O -0.0041 0.0059 'International Tables Vol C Tables 4.2.6.8 and 6.1.1.4'
F F -0.0052 0.0100 'International Tables Vol C Tables 4.2.6.8 and 6.1.1.4'
S S 0.1028 0.1208 'International Tables Vol C Tables 4.2.6.8 and 6.1.1.4'
Ir Ir -1.5858 7.8248 'International Tables Vol C Tables 4.2.6.8 and 6.1.1.4'

loop_
_geom_angle_atom_site_label_1
_geom_angle_atom_site_label_2
_geom_angle_atom_site_label_3
_geom_angle
_geom_angle_site_symmetry_1
_geom_angle_site_symmetry_3
O2 Ir1 O1 84.9(3) . .
O2 Ir1 N3 83.4(4) . .
O1 Ir1 N3 83.8(4) . .
O2 Ir1 C36 106.9(5) . .
O1 Ir1 C36 108.2(4) . .
N3 Ir1 C36 164.5(5) . .
O2 Ir1 C37 119.7(5) . .
O1 Ir1 C37 155.5(5) . .
N3 Ir1 C37 98.4(5) . .
C36 Ir1 C37 66.6(5) . .
O2 Ir1 C39 96.8(5) . .
O1 Ir1 C39 147.9(5) . .
N3 Ir1 C39 128.3(5) . .
C36 Ir1 C39 40.7(5) . .
C37 Ir1 C39 37.8(6) . .
O2 Ir1 C38 157.6(5) . .
O1 Ir1 C38 117.4(5) . .
N3 Ir1 C38 101.0(5) . .
C36 Ir1 C38 65.1(6) . .
C37 Ir1 C38 38.1(6) . .
C39 Ir1 C38 63.1(6) . .
O2 Ir1 C35 143.8(5) . .
O1 Ir1 C35 96.0(4) . .
N3 Ir1 C35 132.8(5) . .
C36 Ir1 C35 38.6(6) . .
C37 Ir1 C35 64.5(5) . .
C39 Ir1 C35 64.3(5) . .
C38 Ir1 C35 38.1(5) . .
O4 Ir2 O3 84.8(3) . .
O4 Ir2 C28 116.8(5) . .
O3 Ir2 C28 158.3(5) . .
O4 Ir2 C27 155.9(5) . .
O3 Ir2 C27 119.3(5) . .
C28 Ir2 C27 39.0(5) . .
O4 Ir2 C30 145.6(4) . .
O3 Ir2 C30 96.2(5) . .
C28 Ir2 C30 65.3(6) . .
C27 Ir2 C30 39.3(5) . .
O4 Ir2 C31 95.9(4) . .
O3 Ir2 C31 144.4(5) . .
C28 Ir2 C31 38.5(5) . .
C27 Ir2 C31 64.4(5) . .
C30 Ir2 C31 63.9(6) . .
O4 Ir2 N5 84.5(4) . .
O3 Ir2 N5 84.8(4) . .
C28 Ir2 N5 98.3(4) . .
C27 Ir2 N5 97.7(4) . .
C30 Ir2 N5 129.8(5) . .
C31 Ir2 N5 130.8(6) . .
O4 Ir2 C29 108.9(4) . .
O3 Ir2 C29 106.8(5) . .
C28 Ir2 C29 66.1(5) . .
C27 Ir2 C29 65.6(5) . .
C30 Ir2 C29 38.0(5) . .
C31 Ir2 C29 39.4(6) . .
N5 Ir2 C29 162.7(5) . .
O8 Ir3 O7 82.7(4) . .
O8 Ir3 N1 82.3(4) . .
O7 Ir3 N1 83.5(4) . .
O8 Ir3 C47 121.4(5) . .
O7 Ir3 C47 155.9(5) . .
N1 Ir3 C47 99.6(5) . .
O8 Ir3 C50 97.0(5) . .
O7 Ir3 C50 145.6(5) . .
N1 Ir3 C50 130.7(6) . .
C47 Ir3 C50 39.8(6) . .
O8 Ir3 C48 104.5(5) . .
O7 Ir3 C48 107.8(6) . .
N1 Ir3 C48 167.2(6) . .
C47 Ir3 C48 67.6(7) . .
C50 Ir3 C48 38.7(7) . .
O8 Ir3 C52 162.2(5) . .
O7 Ir3 C52 114.2(5) . .
N1 Ir3 C52 104.4(6) . .
C47 Ir3 C52 41.8(6) . .
C50 Ir3 C52 66.0(6) . .
C48 Ir3 C52 66.0(7) . .
O8 Ir3 C54 141.7(7) . .
O7 Ir3 C54 95.3(6) . .
N1 Ir3 C54 135.7(7) . .
C47 Ir3 C54 65.6(7) . .
C50 Ir3 C54 63.9(7) . .
C48 Ir3 C54 39.7(7) . .
C52 Ir3 C54 36.5(7) . .
O6 Ir4 O5 84.0(4) . .
O6 Ir4 C56 161.7(7) . .
O5 Ir4 C56 111.0(9) . .
O6 Ir4 C142 131.3(8) . .
O5 Ir4 C142 96.1(6) . .
C56 Ir4 C142 39.8(9) . .
O6 Ir4 C55 98.6(7) . .
O5 Ir4 C55 156.8(8) . .
C56 Ir4 C55 63.5(9) . .
C142 Ir4 C55 64.8(9) . .
O6 Ir4 N2 81.6(4) . .
O5 Ir4 N2 82.5(4) . .
C56 Ir4 N2 110.0(8) . .
C142 Ir4 N2 147.0(8) . .
C55 Ir4 N2 120.7(8) . .
O6 Ir4 C140 98.1(7) . .
O5 Ir4 C140 119.3(8) . .
C56 Ir4 C140 65.8(9) . .
C142 Ir4 C140 40.4(8) . .
C55 Ir4 C140 37.5(8) . .
N2 Ir4 C140 158.2(8) . .
O6 Ir4 C57 128.6(9) . .
O5 Ir4 C57 147.5(9) . .
C56 Ir4 C57 37.4(9) . .
C142 Ir4 C57 63.8(8) . .
C55 Ir4 C57 36.5(8) . .
N2 Ir4 C57 100.5(6) . .
C140 Ir4 C57 62.5(8) . .
C77 O1 Ir1 131.1(8) . .
C90 O2 Ir1 130.3(8) . .
C66 O3 Ir2 129.7(8) . .
C64 O4 Ir2 129.9(8) . .
C72 O5 Ir4 128.2(8) . .
C98 O6 Ir4 129.7(9) . .
C76 O7 Ir3 126.5(8) . .
C82 O8 Ir3 127.8(8) . .
N1 C1 C3 120.0(13) . .
N1 C2 C5 121.6(13) . .
C4 C3 C1 118.3(13) . .
C5 C4 C3 118.9(13) . .
C5 C4 C11 121.8(13) . .
C3 C4 C11 119.3(12) . .
C4 C5 C2 121.3(13) . .
C7 C6 C12 119.6(12) . .
C7 C6 C8 118.9(12) . .
C12 C6 C8 121.6(13) . .
C23 C7 C6 120.0(12) 2_666 .
C10 C8 C6 174.8(15) . .
C11 C9 C10 178.7(14) . .
C8 C10 C9 177.9(15) . .
C9 C11 C4 175.3(14) . .
C22 C12 C6 116.6(13) 2_666 .
N3 C13 C15 123.9(13) . .
N3 C14 C16 122.0(14) . .
C17 C15 C13 117.7(15) . .
C14 C16 C17 119.7(13) . .
C15 C17 C16 118.4(13) . .
C15 C17 C19 121.8(15) . .
C16 C17 C19 119.8(13) . .
C122 C18 C20 179.5(18) . .
C20 C19 C17 175.2(16) . .
C19 C20 C18 175.5(18) . .
C74 C24 C61 118.1(13) . .
C28 C27 C30 106.9(11) . .
C28 C27 C25 127.9(14) . .
C30 C27 C25 125.2(15) . .
C28 C27 Ir2 69.8(7) . .
C30 C27 Ir2 70.4(7) . .
C25 C27 Ir2 126.3(9) . .
C27 C28 C31 107.6(13) . .
C27 C28 C26 124.5(13) . .
C31 C28 C26 127.7(15) . .
C27 C28 Ir2 71.1(7) . .
C31 C28 Ir2 71.7(7) . .
C26 C28 Ir2 126.8(9) . .
C31 C29 C30 105.3(13) . .
C31 C29 C32 128.8(14) . .
C30 C29 C32 125.8(16) . .
C31 C29 Ir2 69.6(7) . .
C30 C29 Ir2 70.0(7) . .
C32 C29 Ir2 126.5(10) . .
C29 C30 C27 110.4(14) . .
C29 C30 C34 126.5(15) . .
C27 C30 C34 123.0(13) . .
C29 C30 Ir2 72.1(7) . .
C27 C30 Ir2 70.3(7) . .
C34 C30 Ir2 121.4(9) . .
C28 C31 C29 109.8(13) . .
C28 C31 C33 124.4(17) . .
C29 C31 C33 125.8(15) . .
C28 C31 Ir2 69.8(7) . .
C29 C31 Ir2 71.0(7) . .
C33 C31 Ir2 123.0(9) . .
C36 C35 C38 108.1(13) . .
C36 C35 C40 126.8(14) . .
C38 C35 C40 124.1(15) . .
C36 C35 Ir1 67.8(7) . .
C38 C35 Ir1 70.2(7) . .
C40 C35 Ir1 118.5(9) . .
C35 C36 C39 104.9(13) . .
C35 C36 C43 123.8(14) . .
C39 C36 C43 131.2(16) . .
C35 C36 Ir1 73.6(8) . .
C39 C36 Ir1 69.9(8) . .
C43 C36 Ir1 123.2(10) . .
C39 C37 C38 108.0(13) . .
C39 C37 C44 121.9(16) . .
C38 C37 C44 129.7(15) . .
C39 C37 Ir1 71.0(7) . .
C38 C37 Ir1 72.8(7) . .
C44 C37 Ir1 127.5(10) . .
C37 C38 C35 109.1(14) . .
C37 C38 C41 124.9(14) . .
C35 C38 C41 126.0(16) . .
C37 C38 Ir1 69.1(7) . .
C35 C38 Ir1 71.7(7) . .
C41 C38 Ir1 125.3(11) . .
C37 C39 C36 109.6(14) . .
C37 C39 C42 127.2(15) . .
C36 C39 C42 122.8(16) . .
C37 C39 Ir1 71.2(9) . .
C36 C39 Ir1 69.4(8) . .
C42 C39 Ir1 120.9(10) . .
C66 C60 C64 121.5(10) . .
C66 C60 C71 119.5(11) . .
C64 C60 C71 119.0(10) . .
C24 C61 C86 120.7(13) . .
C24 C61 C66 119.6(12) . .
C86 C61 C66 119.7(12) . .
O4 C64 C60 126.9(10) . .
O4 C64 C73 111.9(11) . .
C60 C64 C73 121.2(10) . .
O3 C66 C60 127.2(11) . .
O3 C66 C61 112.1(11) . .
C60 C66 C61 120.7(10) . .
C91 C69 C80 120.3(12) . .
C77 C71 C90 123.4(11) . .
C77 C71 C60 118.8(11) . .
C90 C71 C60 117.8(10) . .
C87 C73 C91 120.1(11) . .
C87 C73 C64 120.3(10) . .
C91 C73 C64 119.5(10) . .
C24 C74 C94 122.9(15) . .
O1 C77 C71 125.1(12) . .
O1 C77 C91 113.8(11) . .
C71 C77 C91 121.1(10) . .
C84 C80 C69 120.0(12) . .
C94 C83 C86 121.8(13) . .
C80 C84 C87 120.5(13) . .
C83 C86 C61 118.1(12) . .
C83 C86 C90 121.8(11) . .
C61 C86 C90 120.0(12) . .
C73 C87 C84 119.2(11) . .
O2 C90 C71 124.8(11) . .
O2 C90 C86 113.5(11) . .
C71 C90 C86 121.7(11) . .
C69 C91 C73 119.7(11) . .
C69 C91 C77 119.9(10) . .
C73 C91 C77 120.3(10) . .
C83 C94 C74 118.3(15) . .
N5 C120 C125 122.7(13) . 2_666
C124 C121 N5 121.9(13) 2_666 .
C18 C122 C123 177.8(16) . .
C124 C123 C125 119.6(14) . .
C124 C123 C122 121.2(13) . .
C125 C123 C122 119.2(15) . .
C121 C124 C123 119.7(13) 2_666 .
C120 C125 C123 116.7(15) 2_666 .
C88 C21 C89 120.7(16) . .
N2 C22 C12 125.6(12) . 2_666
N2 C23 C7 120.3(13) . 2_666
C46 C47 C50 128.2(16) . .
C46 C47 C52 128.1(16) . .
C50 C47 C52 103.4(15) . .
C46 C47 Ir3 128.0(12) . .
C50 C47 Ir3 71.0(10) . .
C52 C47 Ir3 69.2(9) . .
C50 C48 C49 129.6(15) . .
C50 C48 C54 104.2(15) . .
C49 C48 C54 126.2(17) . .
C50 C48 Ir3 70.7(8) . .
C49 C48 Ir3 123.4(15) . .
C54 C48 Ir3 70.3(9) . .
C48 C50 C47 111.3(14) . .
C48 C50 C45 126.5(15) . .
C47 C50 C45 121.7(15) . .
C48 C50 Ir3 70.5(9) . .
C47 C50 Ir3 69.2(9) . .
C45 C50 Ir3 121.1(11) . .
C54 C52 C53 131(2) . .
C54 C52 C47 108.3(15) . .
C53 C52 C47 120(2) . .
C54 C52 Ir3 72.8(10) . .
C53 C52 Ir3 126.7(13) . .
C47 C52 Ir3 69.1(8) . .
C52 C54 C48 112.5(16) . .
C52 C54 C51 124.7(19) . .
C48 C54 C51 122(2) . .
C52 C54 Ir3 70.7(9) . .
C48 C54 Ir3 70.0(9) . .
C51 C54 Ir3 119.7(13) . .
C140 C55 C57 111(2) . .
C140 C55 C144 130(3) . .
C57 C55 C144 119(3) . .
C140 C55 Ir4 73.0(12) . .
C57 C55 Ir4 73.1(12) . .
C144 C55 Ir4 125.4(17) . .
C57 C56 C142 107(2) . .
C57 C56 C141 126(3) . .
C142 C56 C141 127(3) . .
C57 C56 C146 160(2) . .
C142 C56 C146 53.3(19) . .
C141 C56 C146 74(2) . .
C57 C56 Ir4 72.6(13) . .
C142 C56 Ir4 71.4(12) . .
C141 C56 Ir4 123.9(17) . .
C146 C56 Ir4 93.6(15) . .
C56 C57 C55 111(2) . .
C56 C57 C143 107(3) . .
C55 C57 C143 142(3) . .
C56 C57 Ir4 70.0(13) . .
C55 C57 Ir4 70.3(13) . .
C143 C57 Ir4 122.1(19) . .
C92 C70 C100 118.8(13) . .
C92 C70 C98 120.1(12) . .
C100 C70 C98 121.1(13) . .
O5 C72 C97 125.7(12) . .
O5 C72 C95 113.7(12) . .
C97 C72 C95 120.6(13) . .
C99 C75 C96 120.7(16) . .
O7 C76 C81 126.1(12) . .
O7 C76 C92 114.5(11) . .
C81 C76 C92 119.2(13) . .
C76 C81 C82 119.3(13) . .
C76 C81 C97 120.3(11) . .
C82 C81 C97 120.4(11) . .
O8 C82 C85 115.0(11) . .
O8 C82 C81 126.4(12) . .
C85 C82 C81 118.6(13) . .
C95 C85 C99 118.0(12) . .
C95 C85 C82 121.1(12) . .
C99 C85 C82 120.9(13) . .
C21 C88 C92 119.6(17) . .
C100 C89 C21 118.0(17) . .
C70 C92 C88 119.4(13) . .
C70 C92 C76 120.1(12) . .
C88 C92 C76 120.4(14) . .
C96 C93 C95 115.6(15) . .
C85 C95 C93 121.9(13) . .
C85 C95 C72 119.5(11) . .
C93 C95 C72 118.6(14) . .
C75 C96 C93 123.3(15) . .
C98 C97 C72 123.2(12) . .
C98 C97 C81 118.2(11) . .
C72 C97 C81 118.6(11) . .
O6 C98 C97 124.4(12) . .
O6 C98 C70 114.0(12) . .
C97 C98 C70 121.5(13) . .
C75 C99 C85 120.4(16) . .
C89 C100 C70 122.6(16) . .
C55 C140 C142 106(2) . .
C55 C140 C145 120(3) . .
C142 C140 C145 134(3) . .
C55 C140 Ir4 69.5(11) . .
C142 C140 Ir4 69.6(11) . .
C145 C140 Ir4 125.6(16) . .
C56 C141 C146 65(2) . .
C56 C142 C140 104(2) . .
C56 C142 C146 86(2) . .
C140 C142 C146 167(2) . .
C56 C142 Ir4 68.8(12) . .
C140 C142 Ir4 70.0(11) . .
C146 C142 Ir4 106.5(18) . .
C141 C146 C142 81.8(19) . .
C141 C146 C56 41.2(12) . .
C142 C146 C56 40.9(12) . .
C2 N1 C1 119.6(12) . .
C2 N1 Ir3 120.2(9) . .
C1 N1 Ir3 119.7(9) . .
C22 N2 C23 117.7(12) . .
C22 N2 Ir4 122.8(9) . .
C23 N2 Ir4 119.0(9) . .
C13 N3 C14 118.2(13) . .
C13 N3 Ir1 121.0(9) . .
C14 N3 Ir1 120.7(11) . .
C120 N5 C121 119.3(12) . .
C120 N5 Ir2 121.3(9) . .
C121 N5 Ir2 118.8(10) . .
O3S S1S O1S 120.1(10) . .
O3S S1S O2S 114.6(9) . .
O1S S1S O2S 112.0(11) . .
O3S S1S C1S 101.7(10) . .
O1S S1S C1S 101.9(9) . .
O2S S1S C1S 103.4(8) . .
F2S C1S F1S 106.8(13) . .
F2S C1S F3S 106.7(15) . .
F1S C1S F3S 104.1(15) . .
F2S C1S S1S 114.7(14) . .
F1S C1S S1S 112.8(12) . .
F3S C1S S1S 111.0(11) . .
O5S S2S O6S 118.4(9) . .
O5S S2S O4S 115.6(11) . .
O6S S2S O4S 111.1(9) . .
O5S S2S C2S 110.2(10) . .
O6S S2S C2S 94.2(11) . .
O4S S2S C2S 104.2(8) . .
F6S C2S F4S 116.0(15) . .
F6S C2S F5S 104.0(16) . .
F4S C2S F5S 90.7(14) . .
F6S C2S S2S 115.7(15) . .
F4S C2S S2S 120.3(12) . .
F5S C2S S2S 103.7(11) . .
O7S S3S O9S 111.7(6) . .
O7S S3S O8S 112.2(6) . .
O9S S3S O8S 109.8(6) . .
O7S S3S C3S 110.5(6) . .
O9S S3S C3S 105.9(5) . .
O8S S3S C3S 106.4(6) . .
S3S O8S C3S 37.7(3) . .
F7S C3S S3S 108.0(7) . .
F7S C3S O8S 84.4(8) . .
S3S C3S O8S 35.9(3) . .
O11S S4S O10S 120.9(13) . .
O11S S4S O12S 118.3(17) . .
O10S S4S O12S 108.6(16) . .
O11S S4S C4S 97.0(17) . .
O10S S4S C4S 103.1(15) . .
O12S S4S C4S 105.7(19) . .
F11S C4S F10S 101(3) . .
F11S C4S F12S 93(3) . .
F10S C4S F12S 108(3) . .
F11S C4S S4S 124(3) . .
F10S C4S S4S 115(3) . .
F12S C4S S4S 113(2) . .
O1N N1N O2N 129.5(18) . .
O1N N1N C1N 115.1(12) . .
O2N N1N C1N 115.4(12) . .

loop_
_geom_bond_atom_site_label_1
_geom_bond_atom_site_label_2
_geom_bond_distance
_geom_bond_site_symmetry_2
Ir1 O2 2.049(8) .
Ir1 O1 2.048(8) .
Ir1 N3 2.109(11) .
Ir1 C36 2.117(13) .
Ir1 C37 2.126(12) .
Ir1 C39 2.124(14) .
Ir1 C38 2.174(11) .
Ir1 C35 2.193(11) .
Ir2 O4 2.049(8) .
Ir2 O3 2.074(9) .
Ir2 C28 2.116(12) .
Ir2 C27 2.133(12) .
Ir2 C30 2.133(12) .
Ir2 C31 2.141(12) .
Ir2 N5 2.146(10) .
Ir2 C29 2.160(12) .
Ir3 O8 2.058(8) .
Ir3 O7 2.064(10) .
Ir3 N1 2.107(11) .
Ir3 C47 2.146(17) .
Ir3 C50 2.172(16) .
Ir3 C48 2.169(14) .
Ir3 C52 2.148(14) .
Ir3 C54 2.174(16) .
Ir4 O6 2.066(9) .
Ir4 O5 2.079(9) .
Ir4 C56 2.11(2) .
Ir4 C142 2.15(2) .
Ir4 C55 2.110(19) .
Ir4 N2 2.117(11) .
Ir4 C140 2.153(16) .
Ir4 C57 2.14(2) .
O1 C77 1.290(13) .
O2 C90 1.302(13) .
O3 C66 1.299(13) .
O4 C64 1.313(13) .
O5 C72 1.287(15) .
O6 C98 1.295(16) .
O7 C76 1.288(15) .
O8 C82 1.280(16) .
C1 N1 1.358(17) .
C1 C3 1.381(18) .
C2 N1 1.347(15) .
C2 C5 1.342(18) .
C3 C4 1.423(18) .
C4 C5 1.323(19) .
C4 C11 1.464(19) .
C6 C7 1.371(19) .
C6 C12 1.389(17) .
C6 C8 1.498(19) .
C7 C23 1.380(18) 2_666
C8 C10 1.177(18) .
C9 C11 1.211(19) .
C9 C10 1.34(2) .
C12 C22 1.341(19) 2_666
C13 N3 1.340(18) .
C13 C15 1.399(19) .
C14 N3 1.325(16) .
C14 C16 1.370(18) .
C15 C17 1.355(19) .
C16 C17 1.42(2) .
C17 C19 1.47(2) .
C18 C122 1.184(19) .
C18 C20 1.32(2) .
C19 C20 1.22(2) .
C24 C74 1.38(2) .
C24 C61 1.410(19) .
C25 C27 1.498(19) .
C26 C28 1.53(2) .
C27 C28 1.42(2) .
C27 C30 1.43(2) .
C28 C31 1.404(19) .
C29 C31 1.45(2) .
C29 C30 1.397(19) .
C29 C32 1.43(2) .
C30 C34 1.51(2) .
C31 C33 1.53(2) .
C35 C36 1.43(2) .
C35 C38 1.43(2) .
C35 C40 1.50(2) .
C36 C39 1.473(19) .
C36 C43 1.49(2) .
C37 C39 1.37(2) .
C37 C38 1.41(2) .
C37 C44 1.518(19) .
C38 C41 1.47(2) .
C39 C42 1.50(2) .
C60 C66 1.385(16) .
C60 C64 1.395(17) .
C60 C71 1.509(15) .
C61 C86 1.418(17) .
C61 C66 1.448(18) .
C64 C73 1.477(16) .
C69 C91 1.403(16) .
C69 C80 1.390(17) .
C71 C77 1.389(17) .
C71 C90 1.406(16) .
C73 C87 1.404(17) .
C73 C91 1.380(15) .
C74 C94 1.40(2) .
C77 C91 1.475(17) .
C80 C84 1.370(17) .
C83 C94 1.38(2) .
C83 C86 1.415(19) .
C84 C87 1.408(18) .
C86 C90 1.423(17) .
C120 N5 1.323(17) .
C120 C125 1.376(19) 2_666
C121 C124 1.338(18) 2_666
C121 N5 1.333(16) .
C122 C123 1.46(2) .
C123 C124 1.37(2) .
C123 C125 1.39(2) .
C124 C121 1.338(18) 2_666
C125 C120 1.375(19) 2_666
C21 C88 1.35(2) .
C21 C89 1.41(3) .
C22 N2 1.338(17) .
C22 C12 1.341(19) 2_666
C23 N2 1.348(15) .
C23 C7 1.380(18) 2_666
C45 C50 1.51(2) .
C46 C47 1.42(2) .
C47 C50 1.47(2) .
C47 C52 1.53(2) .
C48 C50 1.44(2) .
C48 C49 1.45(3) .
C48 C54 1.47(2) .
C51 C54 1.51(2) .
C52 C54 1.35(2) .
C52 C53 1.47(2) .
C55 C140 1.37(3) .
C55 C57 1.33(3) .
C55 C144 1.47(3) .
C56 C57 1.36(3) .
C56 C142 1.45(3) .
C56 C141 1.60(3) .
C56 C146 2.21(5) .
C57 C143 1.63(5) .
C70 C92 1.356(18) .
C70 C100 1.40(2) .
C70 C98 1.454(18) .
C72 C97 1.422(17) .
C72 C95 1.453(18) .
C75 C99 1.36(2) .
C75 C96 1.38(2) .
C76 C81 1.399(17) .
C76 C92 1.470(18) .
C81 C82 1.436(17) .
C81 C97 1.463(18) .
C82 C85 1.440(18) .
C85 C95 1.410(19) .
C85 C99 1.420(19) .
C88 C92 1.42(2) .
C89 C100 1.33(2) .
C93 C96 1.39(2) .
C93 C95 1.447(17) .
C97 C98 1.382(17) .
C140 C142 1.48(3) .
C140 C145 1.56(3) .
C141 C146 2.34(5) .
C142 C146 1.78(4) .
S1S O3S 1.421(14) .
S1S O1S 1.411(13) .
S1S O2S 1.416(12) .
S1S C1S 1.763(18) .
F1S C1S 1.39(2) .
F2S C1S 1.354(18) .
F3S C1S 1.377(18) .
S2S O5S 1.353(12) .
S2S O6S 1.432(13) .
S2S O4S 1.586(14) .
S2S C2S 1.652(18) .
F4S C2S 1.319(16) .
F5S C2S 1.61(2) .
F6S C2S 1.265(18) .
S3S O7S 1.838(8) .
S3S O9S 1.900(8) .
S3S O8S 1.883(8) .
S3S C3S 1.963(8) .
F7S C3S 1.471(9) .
O8S C3S 3.080(10) .
S4S O11S 1.49(3) .
S4S O10S 1.439(16) .
S4S O12S 1.38(3) .
S4S C4S 1.63(3) .
F10S C4S 1.37(3) .
F11S C4S 1.24(3) .
F12S C4S 1.46(4) .
O1N N1N 1.230(10) .
O2N N1N 1.233(10) .
N1N C1N 1.470(10) .
O1M C1M 1.27(4) .
O2M C2M 1.46(4) .
O3M C3M 1.474(19) .

loop_
_platon_squeeze_void_nr
_platon_squeeze_void_average_x
_platon_squeeze_void_average_y
_platon_squeeze_void_average_z
_platon_squeeze_void_volume
_platon_squeeze_void_count_electrons
_platon_squeeze_void_content
1 0.055 0.028 0.000 6 0 ' '
2 0.157 0.075 0.940 14 0 ' '
3 0.155 0.595 0.641 12 2 ' '
4 0.179 0.978 0.612 13 1 ' '
5 0.537 0.715 0.447 213 65 ' '
6 0.463 0.285 0.552 213 65 ' '
7 0.303 0.003 0.560 6 0 ' '
8 0.382 0.833 0.968 9 1 ' '
9 0.618 0.167 0.032 9 1 ' '
10 0.708 0.000 0.435 6 1 ' '
11 0.829 0.024 0.384 12 0 ' '
12 0.847 0.927 0.058 15 0 ' '
13 0.845 0.407 0.357 12 2 ' '
14 0.953 0.975 -0.005 6 0 ' '
